data_3000219
loop_
_publ_author_name
'Esteban-Parra, Gin\'es M'
'M\'endez-Arriaga, Jos\'e M'
'Rodr\'iguez-Di\'eguez, Antonio'
'Quir\'os, Miguel'
'Salas, Juan M'
'S\'anchez-Moreno, Manuel'

_publ_section_title
;
 High antiparasitic activity of silver complexes of
 5,7-dimethyl-1,2,4-triazolo[1,5 a]pyrimidine.
;
_journal_name_full 'Journal of inorganic biochemistry'
_journal_page_first 110810
_journal_paper_doi 10.1016/j.jinorgbio.2019.110810
_journal_volume 201
_journal_year 2019
_chemical_formula_moiety 'C14 H16 Ag2 N8 2+, 2(Cl O4 -), H2 O'
_chemical_formula_sum 'C14 H18 Ag2 Cl2 N8 O9'
_chemical_formula_weight 729.00
_space_group_crystal_system triclinic
_space_group_IT_number 2
_space_group_name_Hall '-P 1'
_space_group_name_H-M_alt 'P -1'
_symmetry_space_group_name_Hall '-P 1'
_symmetry_space_group_name_H-M 'P -1'
_atom_sites_solution_hydrogens mixed
_atom_sites_solution_primary direct
_atom_sites_solution_secondary difmap
_audit_creation_method SHELXL-2018/3
_cell_angle_alpha 100.5189(16)
_cell_angle_beta 105.2550(16)
_cell_angle_gamma 93.1937(17)
_cell_formula_units_Z 2
_cell_length_a 8.9978(4)
_cell_length_b 10.8619(5)
_cell_length_c 12.0576(6)
_cell_measurement_reflns_used 18425
_cell_measurement_temperature 100(2)
_cell_measurement_theta_max 28.722
_cell_measurement_theta_min 2.879
_cell_volume 1111.09(9)
_computing_cell_refinement 'Bruker ApexII'
_computing_data_collection 'Bruker ApexII'
_computing_data_reduction 'Bruker ApexII'
_computing_publication_material 'SHELXL-2018/3 (Sheldrick, 2018)'
_computing_structure_refinement 'SHELXL-2018/3 (Sheldrick, 2018)'
_computing_structure_solution 'SHELXL-2018/3 (Sheldrick, 2018)'
_diffrn_ambient_temperature 100(2)
_diffrn_measured_fraction_theta_full 0.998
_diffrn_measured_fraction_theta_max 0.994
_diffrn_measurement_device_type 'Bruler D8 Venture'
_diffrn_measurement_method 'Phi and Omega Scans'
_diffrn_radiation_type MoK\a
_diffrn_radiation_wavelength 0.71069
_diffrn_reflns_av_R_equivalents 0.0200
_diffrn_reflns_av_unetI/netI 0.0182
_diffrn_reflns_Laue_measured_fraction_full 0.998
_diffrn_reflns_Laue_measured_fraction_max 0.994
_diffrn_reflns_limit_h_max 11
_diffrn_reflns_limit_h_min -12
_diffrn_reflns_limit_k_max 14
_diffrn_reflns_limit_k_min -14
_diffrn_reflns_limit_l_max 16
_diffrn_reflns_limit_l_min -16
_diffrn_reflns_number 24977
_diffrn_reflns_point_group_measured_fraction_full 0.998
_diffrn_reflns_point_group_measured_fraction_max 0.994
_diffrn_reflns_theta_full 25.240
_diffrn_reflns_theta_max 28.749
_diffrn_reflns_theta_min 2.340
_diffrn_source 'fine-focus sealed tube'
_exptl_absorpt_coefficient_mu 2.070
_exptl_absorpt_correction_T_max 0.7458
_exptl_absorpt_correction_T_min 0.7116
_exptl_absorpt_correction_type multi-scan
_exptl_absorpt_process_details 'SADABS 2014/5'
_exptl_crystal_colour colourless
_exptl_crystal_density_diffrn 2.179
_exptl_crystal_description irregular
_exptl_crystal_F_000 716
_exptl_crystal_size_max 0.210
_exptl_crystal_size_mid 0.180
_exptl_crystal_size_min 0.100
_refine_diff_density_max 2.349
_refine_diff_density_min -1.922
_refine_diff_density_rms 0.122
_refine_ls_extinction_coef .
_refine_ls_extinction_method none
_refine_ls_goodness_of_fit_ref 1.059
_refine_ls_hydrogen_treatment mixed
_refine_ls_matrix_type full
_refine_ls_number_parameters 323
_refine_ls_number_reflns 5748
_refine_ls_number_restraints 83
_refine_ls_restrained_S_all 1.186
_refine_ls_R_factor_all 0.0366
_refine_ls_R_factor_gt 0.0326
_refine_ls_shift/su_max 0.000
_refine_ls_shift/su_mean 0.000
_refine_ls_structure_factor_coef Fsqd
_refine_ls_weighting_details 'w=1/[\s^2^(Fo^2^)+(0.0300P)^2^+4.0000P] where P=(Fo^2^+2Fc^2^)/3'
_refine_ls_weighting_scheme calc
_refine_ls_wR_factor_gt 0.0761
_refine_ls_wR_factor_ref 0.0796
_reflns_Friedel_coverage 0.000
_reflns_Friedel_fraction_full .
_reflns_Friedel_fraction_max .
_reflns_number_gt 5239
_reflns_number_total 5748
_reflns_threshold_expression 'I > 2\s(I)'
_cod_data_source_file agperdmtp.cif
_cod_data_source_block agperdmtp
_cod_depositor_comments
;
The following automatic conversions were performed:

'_atom_sites_solution_secondary' value 'diffmap' was changed to
'difmap'.

Automatic conversion script
Id: cif_fix_values 6524 2018-11-02 12:15:13Z antanas 

 Releasing structure 3000219 into public domain as published material.
;
_cod_database_code 3000219
_cod_database_fobs_code 3000219
_shelx_shelxl_version_number 2018/3
_shelx_space_group_comment
;
The symmetry employed for this shelxl refinement is uniquely defined
by the following loop, which should always be used as a source of
symmetry information in preference to the above space-group names.
They are only intended as comments.
;
_shelx_estimated_absorpt_t_min 0.670
_shelx_estimated_absorpt_t_max 0.820

loop_
_space_group_symop_operation_xyz
'x, y, z'
'-x, -y, -z'

loop_
_atom_site_label
_atom_site_type_symbol
_atom_site_fract_x
_atom_site_fract_y
_atom_site_fract_z
_atom_site_U_iso_or_equiv
_atom_site_adp_type
_atom_site_occupancy
_atom_site_site_symmetry_order
_atom_site_calc_flag
_atom_site_refinement_flags_posn
_atom_site_refinement_flags_adp
_atom_site_refinement_flags_occupancy
_atom_site_disorder_assembly
_atom_site_disorder_group
Ag1 Ag 0.49354(3) 0.09057(2) 0.10804(2) 0.02011(6) Uani 1 1 d . . . . .
Ag2 Ag 0.94468(3) 0.42300(2) 0.07901(2) 0.02537(7) Uani 1 1 d . . . . .
N1A N 1.4520(3) 0.7390(2) 0.2156(2) 0.0206(5) Uani 1 1 d . . . . .
C2A C 1.3629(3) 0.7121(3) 0.1063(3) 0.0221(6) Uani 1 1 d . . . . .
H2A H 1.384574 0.750882 0.046945 0.027 Uiso 1 1 calc R U . . .
N3A N 1.2379(3) 0.6253(2) 0.0837(2) 0.0184(5) Uani 1 1 d . . . . .
C3AA C 1.2492(3) 0.5940(3) 0.1868(2) 0.0149(5) Uani 1 1 d . . . . .
N4A N 1.1555(3) 0.5106(2) 0.2149(2) 0.0147(4) Uani 1 1 d . . . . .
C5A C 1.1944(3) 0.4966(3) 0.3268(2) 0.0156(5) Uani 1 1 d . . . . .
C6A C 1.3254(3) 0.5671(3) 0.4118(2) 0.0169(5) Uani 1 1 d . . . . .
H6A H 1.348339 0.555592 0.490522 0.020 Uiso 1 1 calc R U . . .
C7A C 1.4200(3) 0.6520(3) 0.3823(2) 0.0153(5) Uani 1 1 d . . . . .
N8A N 1.3778(3) 0.6620(2) 0.2674(2) 0.0150(4) Uani 1 1 d . . . . .
C51A C 1.0943(4) 0.4028(3) 0.3596(3) 0.0248(6) Uani 1 1 d . . . . .
H51D H 0.985367 0.406489 0.319124 0.037 Uiso 1 1 calc R U . . .
H51E H 1.109403 0.422488 0.444686 0.037 Uiso 1 1 calc R U . . .
H51F H 1.122614 0.318052 0.336420 0.037 Uiso 1 1 calc R U . . .
C71A C 1.5605(3) 0.7308(3) 0.4627(3) 0.0204(5) Uani 1 1 d . . . . .
H71D H 1.651738 0.706792 0.437508 0.031 Uiso 1 1 calc R U . . .
H71E H 1.572757 0.717759 0.542831 0.031 Uiso 1 1 calc R U . . .
H71F H 1.549808 0.819725 0.460965 0.031 Uiso 1 1 calc R U . . .
N1B N 0.8272(3) -0.2941(2) 0.1114(2) 0.0243(5) Uani 1 1 d . . . . .
C2B C 0.7428(4) -0.2688(3) 0.0130(3) 0.0253(6) Uani 1 1 d . . . . .
H2B H 0.735351 -0.320285 -0.061420 0.030 Uiso 1 1 calc R U . . .
N3B N 0.6664(3) -0.1642(2) 0.0241(2) 0.0188(5) Uani 1 1 d . . . . .
C3AB C 0.7064(3) -0.1199(3) 0.1395(2) 0.0156(5) Uani 1 1 d . . . . .
N4B N 0.6632(3) -0.0176(2) 0.2000(2) 0.0163(4) Uani 1 1 d . . . . .
C5B C 0.7203(3) 0.0057(3) 0.3166(2) 0.0185(5) Uani 1 1 d . . . . .
C6B C 0.8181(3) -0.0741(3) 0.3742(3) 0.0197(5) Uani 1 1 d . . . . .
H6B H 0.854513 -0.055523 0.457549 0.024 Uiso 1 1 calc R U . . .
C7B C 0.8616(3) -0.1777(3) 0.3124(3) 0.0189(5) Uani 1 1 d . . . . .
N8B N 0.8028(3) -0.1973(2) 0.1934(2) 0.0171(4) Uani 1 1 d . . . . .
C51B C 0.6776(5) 0.1206(4) 0.3847(3) 0.0352(8) Uani 1 1 d . . . . .
H51A H 0.738343 0.195276 0.378149 0.053 Uiso 1 1 calc R U . . .
H51B H 0.699455 0.114497 0.467461 0.053 Uiso 1 1 calc R U . . .
H51C H 0.566945 0.127422 0.353321 0.053 Uiso 1 1 calc R U . . .
C71B C 0.9651(4) -0.2668(3) 0.3623(3) 0.0286(7) Uani 1 1 d . . . . .
H71A H 0.911240 -0.352409 0.336371 0.043 Uiso 1 1 calc R U . . .
H71B H 0.994032 -0.243631 0.448213 0.043 Uiso 1 1 calc R U . . .
H71C H 1.058669 -0.263603 0.335320 0.043 Uiso 1 1 calc R U . . .
Cl1 Cl 0.61567(8) 0.40859(6) 0.22455(6) 0.01885(13) Uani 1 1 d . . . . .
O11 O 0.7107(3) 0.3193(2) 0.1813(2) 0.0328(5) Uani 1 1 d . . . . .
O21 O 0.4900(3) 0.3414(3) 0.2498(2) 0.0343(6) Uani 1 1 d . . . . .
O31 O 0.5531(4) 0.4781(3) 0.1362(3) 0.0470(7) Uani 1 1 d . . . . .
O41 O 0.7076(3) 0.4907(3) 0.3306(2) 0.0416(7) Uani 1 1 d . . . . .
Cl2 Cl 0.18587(11) 0.01621(8) 0.26841(8) 0.03365(18) Uani 1 1 d D . . . .
O12 O 0.2943(9) -0.0250(8) 0.3653(7) 0.067(2) Uiso 0.5 1 d D . P A 1
O22 O 0.1225(8) -0.0975(6) 0.1865(6) 0.0570(17) Uiso 0.5 1 d D . P A 1
O32 O 0.0675(10) 0.0812(8) 0.2988(9) 0.080(3) Uiso 0.5 1 d D . P A 1
O22' O 0.0548(8) -0.0314(7) 0.1633(6) 0.0576(17) Uiso 0.5 1 d D . P A 2
O12' O 0.2349(10) -0.0789(7) 0.3222(8) 0.074(2) Uiso 0.5 1 d D . P A 2
O32' O 0.1127(6) 0.0937(5) 0.3480(5) 0.0333(11) Uiso 0.5 1 d D . P A 2
O42 O 0.2828(4) 0.0978(3) 0.2325(3) 0.0584(9) Uani 1 1 d D . . . .
O1W O 0.9285(6) 0.1796(3) 0.0607(4) 0.0709(12) Uani 1 1 d D . . . .
H11W H 0.971(7) 0.140(6) 0.113(4) 0.085 Uiso 1 1 d D U . . .
H12W H 0.912(8) 0.126(5) -0.003(3) 0.085 Uiso 1 1 d D U . . .

loop_
_atom_site_aniso_label
_atom_site_aniso_U_11
_atom_site_aniso_U_22
_atom_site_aniso_U_33
_atom_site_aniso_U_23
_atom_site_aniso_U_13
_atom_site_aniso_U_12
Ag1 0.02296(11) 0.02061(11) 0.01438(10) 0.00152(8) 0.00176(8) 0.00589(8)
Ag2 0.01723(11) 0.03874(14) 0.01498(11) 0.00537(9) -0.00232(8) -0.00662(9)
N1A 0.0177(11) 0.0236(12) 0.0193(12) 0.0054(9) 0.0038(9) -0.0055(9)
C2A 0.0199(13) 0.0282(15) 0.0178(13) 0.0088(11) 0.0034(11) -0.0046(11)
N3A 0.0146(11) 0.0249(12) 0.0142(11) 0.0049(9) 0.0019(9) -0.0031(9)
C3AA 0.0118(11) 0.0185(12) 0.0126(11) 0.0012(9) 0.0020(9) 0.0006(9)
N4A 0.0128(10) 0.0165(10) 0.0138(10) 0.0034(8) 0.0017(8) 0.0005(8)
C5A 0.0137(12) 0.0176(12) 0.0155(12) 0.0039(10) 0.0032(10) 0.0035(9)
C6A 0.0164(12) 0.0208(13) 0.0129(12) 0.0037(10) 0.0026(10) 0.0030(10)
C7A 0.0130(11) 0.0170(12) 0.0136(12) -0.0007(9) 0.0021(9) 0.0027(9)
N8A 0.0128(10) 0.0173(10) 0.0136(10) 0.0016(8) 0.0033(8) -0.0011(8)
C51A 0.0208(14) 0.0302(16) 0.0227(14) 0.0116(12) 0.0024(11) -0.0048(12)
C71A 0.0161(12) 0.0247(14) 0.0151(12) -0.0025(10) 0.0005(10) -0.0019(10)
N1B 0.0208(12) 0.0189(12) 0.0281(14) -0.0024(10) 0.0021(10) 0.0062(9)
C2B 0.0221(14) 0.0227(14) 0.0253(15) -0.0051(12) 0.0025(12) 0.0069(11)
N3B 0.0168(11) 0.0199(11) 0.0170(11) -0.0005(9) 0.0026(9) 0.0042(9)
C3AB 0.0128(11) 0.0152(12) 0.0179(12) 0.0028(10) 0.0033(10) 0.0005(9)
N4B 0.0160(10) 0.0174(11) 0.0150(11) 0.0023(8) 0.0040(9) 0.0020(8)
C5B 0.0152(12) 0.0231(13) 0.0163(13) 0.0036(10) 0.0032(10) 0.0020(10)
C6B 0.0162(12) 0.0247(14) 0.0168(13) 0.0058(11) 0.0019(10) -0.0004(10)
C7B 0.0124(12) 0.0204(13) 0.0234(14) 0.0087(11) 0.0019(10) -0.0008(10)
N8B 0.0135(10) 0.0158(10) 0.0205(12) 0.0026(9) 0.0028(9) 0.0015(8)
C51B 0.040(2) 0.043(2) 0.0170(14) -0.0026(13) 0.0006(13) 0.0215(16)
C71B 0.0226(15) 0.0257(15) 0.0354(18) 0.0140(13) -0.0015(13) 0.0043(12)
Cl1 0.0213(3) 0.0174(3) 0.0172(3) 0.0008(2) 0.0065(2) 0.0009(2)
O11 0.0299(12) 0.0357(13) 0.0302(13) -0.0040(10) 0.0095(10) 0.0128(10)
O21 0.0268(12) 0.0401(14) 0.0358(14) 0.0066(11) 0.0117(10) -0.0075(10)
O31 0.061(2) 0.0472(17) 0.0441(16) 0.0278(14) 0.0188(15) 0.0221(15)
O41 0.0415(15) 0.0433(15) 0.0284(13) -0.0167(11) 0.0107(11) -0.0163(12)
Cl2 0.0397(5) 0.0306(4) 0.0307(4) 0.0053(3) 0.0133(3) -0.0103(3)
O42 0.0478(18) 0.070(2) 0.070(2) 0.0246(19) 0.0336(17) -0.0119(16)
O1W 0.129(4) 0.0414(19) 0.055(2) 0.0157(16) 0.038(3) 0.031(2)

loop_
_atom_type_symbol
_atom_type_description
_atom_type_scat_dispersion_real
_atom_type_scat_dispersion_imag
_atom_type_scat_source
C C 0.0033 0.0016 'International Tables Vol C Tables 4.2.6.8 and 6.1.1.4'
H H 0.0000 0.0000 'International Tables Vol C Tables 4.2.6.8 and 6.1.1.4'
N N 0.0061 0.0033 'International Tables Vol C Tables 4.2.6.8 and 6.1.1.4'
O O 0.0106 0.0060 'International Tables Vol C Tables 4.2.6.8 and 6.1.1.4'
Ag Ag -0.8971 1.1015 'International Tables Vol C Tables 4.2.6.8 and 6.1.1.4'
Cl Cl 0.1484 0.1585 'International Tables Vol C Tables 4.2.6.8 and 6.1.1.4'

loop_
_geom_angle_atom_site_label_1
_geom_angle_atom_site_label_2
_geom_angle_atom_site_label_3
_geom_angle
_geom_angle_site_symmetry_1
_geom_angle_site_symmetry_3
N3B Ag1 N4B 164.44(9) 2_655 .
N3B Ag1 Ag1 80.01(6) 2_655 2_655
N4B Ag1 Ag1 84.47(6) . 2_655
N3A Ag2 N4A 162.59(9) 2_765 .
N3A Ag2 Ag2 76.76(6) 2_765 2_765
N4A Ag2 Ag2 85.89(6) . 2_765
C2A N1A N8A 101.4(2) . .
N1A C2A N3A 116.0(3) . .
N1A C2A H2A 122.0 . .
N3A C2A H2A 122.0 . .
C3AA N3A C2A 103.6(2) . .
C3AA N3A Ag2 130.71(19) . 2_765
C2A N3A Ag2 125.22(19) . 2_765
N3A C3AA N4A 128.9(2) . .
N3A C3AA N8A 108.6(2) . .
N4A C3AA N8A 122.5(2) . .
C5A N4A C3AA 116.6(2) . .
C5A N4A Ag2 125.77(18) . .
C3AA N4A Ag2 117.38(17) . .
N4A C5A C6A 121.8(3) . .
N4A C5A C51A 117.6(2) . .
C6A C5A C51A 120.5(2) . .
C7A C6A C5A 121.1(3) . .
C7A C6A H6A 119.4 . .
C5A C6A H6A 119.4 . .
N8A C7A C6A 115.2(2) . .
N8A C7A C71A 118.5(2) . .
C6A C7A C71A 126.3(3) . .
C7A N8A C3AA 122.7(2) . .
C7A N8A N1A 126.8(2) . .
C3AA N8A N1A 110.5(2) . .
C5A C51A H51D 109.5 . .
C5A C51A H51E 109.5 . .
H51D C51A H51E 109.5 . .
C5A C51A H51F 109.5 . .
H51D C51A H51F 109.5 . .
H51E C51A H51F 109.5 . .
C7A C71A H71D 109.5 . .
C7A C71A H71E 109.5 . .
H71D C71A H71E 109.5 . .
C7A C71A H71F 109.5 . .
H71D C71A H71F 109.5 . .
H71E C71A H71F 109.5 . .
C2B N1B N8B 101.5(2) . .
N1B C2B N3B 115.9(3) . .
N1B C2B H2B 122.0 . .
N3B C2B H2B 122.0 . .
C3AB N3B C2B 103.4(2) . .
C3AB N3B Ag1 126.74(19) . 2_655
C2B N3B Ag1 129.7(2) . 2_655
N3B C3AB N4B 128.8(3) . .
N3B C3AB N8B 108.7(2) . .
N4B C3AB N8B 122.5(3) . .
C5B N4B C3AB 116.6(2) . .
C5B N4B Ag1 123.34(19) . .
C3AB N4B Ag1 119.85(18) . .
N4B C5B C6B 121.8(3) . .
N4B C5B C51B 117.4(3) . .
C6B C5B C51B 120.8(3) . .
C7B C6B C5B 121.2(3) . .
C7B C6B H6B 119.4 . .
C5B C6B H6B 119.4 . .
N8B C7B C6B 115.2(3) . .
N8B C7B C71B 118.5(3) . .
C6B C7B C71B 126.3(3) . .
C7B N8B C3AB 122.6(2) . .
C7B N8B N1B 127.0(2) . .
C3AB N8B N1B 110.4(2) . .
C5B C51B H51A 109.5 . .
C5B C51B H51B 109.5 . .
H51A C51B H51B 109.5 . .
C5B C51B H51C 109.5 . .
H51A C51B H51C 109.5 . .
H51B C51B H51C 109.5 . .
C7B C71B H71A 109.5 . .
C7B C71B H71B 109.5 . .
H71A C71B H71B 109.5 . .
C7B C71B H71C 109.5 . .
H71A C71B H71C 109.5 . .
H71B C71B H71C 109.5 . .
O31 Cl1 O41 111.2(2) . .
O31 Cl1 O21 108.97(18) . .
O41 Cl1 O21 108.97(16) . .
O31 Cl1 O11 109.16(17) . .
O41 Cl1 O11 109.34(17) . .
O21 Cl1 O11 109.16(16) . .
O12' Cl2 O42 124.1(4) . .
O32 Cl2 O42 109.3(4) . .
O32 Cl2 O22 110.4(5) . .
O42 Cl2 O22 115.3(3) . .
O32 Cl2 O12 115.3(5) . .
O42 Cl2 O12 102.8(4) . .
O22 Cl2 O12 103.7(4) . .
O12' Cl2 O32' 105.0(4) . .
O42 Cl2 O32' 107.9(3) . .
O12' Cl2 O22' 110.4(5) . .
O42 Cl2 O22' 104.9(3) . .
O32' Cl2 O22' 102.7(4) . .
H11W O1W H12W 104(6) . .

loop_
_geom_bond_atom_site_label_1
_geom_bond_atom_site_label_2
_geom_bond_distance
_geom_bond_site_symmetry_2
Ag1 N3B 2.153(2) 2_655
Ag1 N4B 2.173(2) .
Ag1 Ag1 2.9977(4) 2_655
Ag2 N3A 2.158(2) 2_765
Ag2 N4A 2.187(2) .
Ag2 Ag2 3.0653(5) 2_765
N1A C2A 1.320(4) .
N1A N8A 1.372(3) .
C2A N3A 1.361(4) .
C2A H2A 0.9500 .
N3A C3AA 1.327(3) .
C3AA N4A 1.350(3) .
C3AA N8A 1.371(3) .
N4A C5A 1.341(3) .
C5A C6A 1.415(4) .
C5A C51A 1.496(4) .
C6A C7A 1.376(4) .
C6A H6A 0.9500 .
C7A N8A 1.363(3) .
C7A C71A 1.484(4) .
C51A H51D 0.9800 .
C51A H51E 0.9800 .
C51A H51F 0.9800 .
C71A H71D 0.9800 .
C71A H71E 0.9800 .
C71A H71F 0.9800 .
N1B C2B 1.315(4) .
N1B N8B 1.375(3) .
C2B N3B 1.365(4) .
C2B H2B 0.9500 .
N3B C3AB 1.330(4) .
C3AB N4B 1.349(3) .
C3AB N8B 1.366(3) .
N4B C5B 1.335(4) .
C5B C6B 1.411(4) .
C5B C51B 1.491(4) .
C6B C7B 1.368(4) .
C6B H6B 0.9500 .
C7B N8B 1.364(4) .
C7B C71B 1.478(4) .
C51B H51A 0.9800 .
C51B H51B 0.9800 .
C51B H51C 0.9800 .
C71B H71A 0.9800 .
C71B H71B 0.9800 .
C71B H71C 0.9800 .
Cl1 O31 1.431(3) .
Cl1 O41 1.435(2) .
Cl1 O21 1.441(2) .
Cl1 O11 1.444(2) .
Cl2 O12' 1.352(7) .
Cl2 O32 1.401(7) .
Cl2 O42 1.410(3) .
Cl2 O22 1.417(6) .
Cl2 O12 1.469(7) .
Cl2 O32' 1.471(5) .
Cl2 O22' 1.474(6) .
O1W H11W 0.843(10) .
O1W H12W 0.844(10) .

loop_
_geom_hbond_atom_site_label_D
_geom_hbond_atom_site_label_H
_geom_hbond_atom_site_label_A
_geom_hbond_distance_DH
_geom_hbond_distance_HA
_geom_hbond_distance_DA
_geom_hbond_angle_DHA
_geom_hbond_site_symmetry_A
_geom_hbond_publ_flag
O1W H12W O22^a 0.844(10) 2.12(4) 2.855(8) 146(6) 2_655 yes
O1W H11W O22'^b 0.843(10) 2.18(4) 2.942(8) 151(7) 1_655 yes
O1W H12W O22'^b 0.844(10) 2.12(3) 2.926(8) 159(7) 2_655 yes
